data_1520769
loop_
_publ_author_name
'Christensen, A. Norlund'
'Hazell, R. G.'

_publ_section_title
;
 Thermal Analysis and Crystal Structure of Tetragonal Strontium Oxalate
 Dihydrate and of Triclinic Strontium Oxalate Hydrate
;
_journal_name_full 'Acta Chemica Scandinavica'
_journal_page_first 508
_journal_page_last 512
_journal_paper_doi 10.3891/acta.chem.scand.52-0508
_journal_volume 52
_journal_year 1998
_chemical_formula_sum 'C2 D4 O6 Sr'
_chemical_formula_weight 215.638
_space_group_IT_number 87
_symmetry_cell_setting tetragonal
_symmetry_Int_Tables_number 87
_symmetry_space_group_name_Hall '-I 4'
_symmetry_space_group_name_H-M 'I 4/m'
_cell_angle_alpha 90
_cell_angle_beta 90
_cell_angle_gamma 90
_cell_formula_units_Z 8
_cell_length_a 12.7827(8)
_cell_length_b 12.7827(8)
_cell_length_c 7.5050(4)
_cell_volume 1226.30(13)
_diffrn_ambient_temperature 300
_diffrn_radiation_probe neutron
_diffrn_radiation_wavelength 1.586
_pd_proc_ls_prof_R_factor 0.053
_cod_data_source_file Acta-Chem-Scand-1998-52-508-512-3.cif
_cod_data_source_block 3
_cod_depositor_comments
;
Neutron powder diffraction, Rietveld refinements, Fullprof software
RF = 0.087
;
_cod_original_cell_volume 1226.30(17)
_cod_database_code 1520769

loop_
_symmetry_equiv_pos_site_id
_symmetry_equiv_pos_as_xyz
1 x,y,z
2 -y,x,z
3 -x,-y,z
4 y,-x,z
5 -x,-y,-z
6 y,-x,-z
7 x,y,-z
8 -y,x,-z
9 1/2+x,1/2+y,1/2+z
10 1/2-y,1/2+x,1/2+z
11 1/2-x,1/2-y,1/2+z
12 1/2+y,1/2-x,1/2+z
13 1/2-x,1/2-y,1/2-z
14 1/2+y,1/2-x,1/2-z
15 1/2+x,1/2+y,1/2-z
16 1/2-y,1/2+x,1/2-z

loop_
_atom_site_label
_atom_site_type_symbol
_atom_site_thermal_displace_type
_atom_site_fract_x
_atom_site_fract_y
_atom_site_fract_z
_atom_site_occupancy
_atom_site_U_iso_or_equiv
_atom_site_calc_flag
_atom_site_refinement_flags
_atom_site_disorder_assembly
_atom_site_disorder_group
O1 O Uiso 0.4641(9) 0.2268(8) 0.1750(10) 1.000 0.029(3) . . . .
O2 O Uiso 0.6435(6) 0.2457(6) 0.1830(10) 1.000 0.0063(13) . . . .
C C Uiso 0.5534(7) 0.2402(5) 0.1060(10) 1.000 0.0051(13) . . . .
OW1 O Uiso 0.1030(10) 0.155(2) 0.00000 0.500 0.034(4) . . . .
OW2 O Uiso 0.3860(10) 0.0150(10) 0.00000 0.500 0.027(4) . . . .
OW3 O Uiso 0.00000 0.00000 0.190(7) 0.52(4) 0.0253 . . . .
Sr Sr Uiso 0.3018(8) 0.1955(6) 0.00000 1.000 0.0500(13) . . . .
D21 D Uiso 0.3460(10) -0.0270(10) 0.098(2) 0.53(2) 0.0253 . . . .
D3 D Uiso 0.026(2) -0.020(4) 0.324(3) 0.320(10) 0.0253 . . . .
D11 D Uiso 0.082(3) 0.123(3) 0.107(3) 0.30(2) 0.0253 . . . .
D12 D Uiso 0.064(2) 0.198(2) 0.098(3) 0.36(2) 0.0253 . . . .
D22 D Uiso 0.471(2) 0.001(3) 0.040(4) 0.230(10) 0.0253 . . . .

loop_
_geom_angle_atom_site_label_1
_geom_angle_atom_site_label_2
_geom_angle_atom_site_label_3
_geom_angle
_geom_angle_site_symmetry_1
_geom_angle_site_symmetry_2
_geom_angle_site_symmetry_3
_geom_angle_publ_flag
O1 C O2 129.0(8) . . . yes
O1 C C 114.2(8) . . 7_555 yes
O2 C C 116.6(7) . . 7_555 yes

loop_
_geom_bond_atom_site_label_1
_geom_bond_atom_site_label_2
_geom_bond_distance
_geom_bond_site_symmetry_1
_geom_bond_site_symmetry_2
_geom_bond_publ_flag
O1 C 1.265(14) . . yes
O2 C 1.291(12) . . yes
C C 1.591(11) . 7_555 no

loop_
_geom_torsion_atom_site_label_1
_geom_torsion_atom_site_label_2
_geom_torsion_atom_site_label_3
_geom_torsion_atom_site_label_4
_geom_torsion
_geom_torsion_site_symmetry_1
_geom_torsion_site_symmetry_2
_geom_torsion_site_symmetry_3
_geom_torsion_site_symmetry_4
_geom_torsion_publ_flag
O1 C C O1 0.0(10) . . 7_555 7_555 no
O1 C C O2 -175.0(8) . . 7_555 7_555 no
O2 C C O1 175.0(8) . . 7_555 7_555 no
O2 C C O2 0.0(9) . . 7_555 7_555 no
